data_4109812
loop_
_publ_author_name
'Yasuhiro Ohki'
'Yohei Ikagawa'
'Kazuyuki Tatsumi'

_publ_section_title
;
 Synthesis of New [8Fe-7S] Clusters: A Topological Link between the Core
 Structures of P-Cluster, FeMo-co, and FeFe-co of Nitrogenases
;
_journal_name_full 'Journal of the American Chemical Society'
_journal_page_first 10457
_journal_page_last 10465
_journal_paper_doi 10.1021/ja072256b
_journal_volume 129
_journal_year 2007
_chemical_formula_moiety 'C85 H79 Fe2 S4 '
_chemical_formula_sum 'C85 H79 Fe2 S4'
_chemical_formula_weight 1340.49
_space_group_IT_number 14
_symmetry_cell_setting monoclinic
_symmetry_Int_Tables_number 14
_symmetry_space_group_name_Hall '-P 2yn'
_symmetry_space_group_name_H-M 'P 1 21/n 1'
_audit_creation_date 2005-12-13
_audit_creation_method 'by CrystalStructure 3.7.0'
_cell_angle_alpha 90.0000
_cell_angle_beta 92.644(2)
_cell_angle_gamma 90.0000
_cell_formula_units_Z 2
_cell_length_a 12.378(2)
_cell_length_b 22.072(4)
_cell_length_c 13.876(2)
_cell_measurement_reflns_used 9033
_cell_measurement_temperature 173.1
_cell_measurement_theta_max 27.5
_cell_measurement_theta_min 3.1
_cell_volume 3787.0(11)
_computing_cell_refinement CrystalClear
_computing_data_collection CrystalClear
_computing_data_reduction CrystalStructure
_computing_publication_material 'CrystalStructure 3.7.0'
_computing_structure_refinement CRYSTALS
_computing_structure_solution 'DIRDIF99 (PATTY)'
_diffrn_detector_area_resol_mean 7.31
_diffrn_measured_fraction_theta_full 0.998
_diffrn_measured_fraction_theta_max 0.998
_diffrn_measurement_device_type 'Rigaku Saturn'
_diffrn_measurement_method \w
_diffrn_radiation_type 'Mo K\a'
_diffrn_radiation_wavelength 0.71070
_diffrn_reflns_av_R_equivalents 0.037
_diffrn_reflns_limit_h_max 16
_diffrn_reflns_limit_h_min -16
_diffrn_reflns_limit_k_max 28
_diffrn_reflns_limit_k_min -28
_diffrn_reflns_limit_l_max 18
_diffrn_reflns_limit_l_min -18
_diffrn_reflns_number 44067
_diffrn_reflns_theta_full 27.48
_diffrn_reflns_theta_max 27.48
_exptl_absorpt_coefficient_mu 0.535
_exptl_absorpt_correction_T_max 0.948
_exptl_absorpt_correction_T_min 0.834
_exptl_absorpt_correction_type multi-scan
_exptl_absorpt_process_details 'Jacobson, R. (1998) Private communication'
_exptl_crystal_colour red
_exptl_crystal_density_diffrn 1.175
_exptl_crystal_description prism
_exptl_crystal_F_000 1410.00
_exptl_crystal_size_max 0.20
_exptl_crystal_size_mid 0.10
_exptl_crystal_size_min 0.10
_refine_diff_density_max 1.35
_refine_diff_density_min -0.53
_refine_ls_extinction_method none
_refine_ls_goodness_of_fit_ref 1.035
_refine_ls_hydrogen_treatment refall
_refine_ls_number_parameters 459
_refine_ls_number_reflns 8580
_refine_ls_R_factor_gt 0.0578
_refine_ls_shift/su_max 0.0000
_refine_ls_structure_factor_coef F
_refine_ls_weighting_details 'w = 1/[0.0010Fo^2^ + 3.0000\s(Fo^2^) + 0.5000]'
_refine_ls_weighting_scheme calc
_refine_ls_wR_factor_ref 0.0838
_reflns_number_gt 7020
_reflns_number_total 8655
_reflns_threshold_expression F^2^>2.0\s(F^2^)
_cod_data_source_file ja072256bsi20070609_115857_1.cif
_cod_data_source_block '_[Fe(SDmp)(STip)]2'
_cod_original_cell_volume 3787.1(11)
_cod_original_formula_sum 'C85 H79 Fe2 S4 '
_cod_database_code 4109812

loop_
_symmetry_equiv_pos_site_id
_symmetry_equiv_pos_as_xyz
1 +X,+Y,+Z
2 1/2-X,1/2+Y,1/2-Z
3 -X,-Y,-Z
4 1/2+X,1/2-Y,1/2+Z

loop_
_atom_site_label
_atom_site_type_symbol
_atom_site_fract_x
_atom_site_fract_y
_atom_site_fract_z
_atom_site_U_iso_or_equiv
_atom_site_adp_type
_atom_site_occupancy
_atom_site_symmetry_multiplicity
_atom_site_calc_flag
_atom_site_refinement_flags
Fe(1) Fe 0.10282(3) 0.03440(2) 0.48490(3) 0.02599(10) Uani 1.00 1 d .
S(1) S 0.00039(5) 0.02871(3) 0.62471(5) 0.02501(16) Uani 1.00 1 d .
S(2) S 0.14606(6) 0.12433(3) 0.41671(5) 0.03096(17) Uani 1.00 1 d .
C(1) C 0.0710(2) -0.02031(12) 0.7100(2) 0.0265(6) Uani 1.00 1 d .
C(2) C 0.0394(2) -0.02041(12) 0.8058(2) 0.0293(6) Uani 1.00 1 d .
C(3) C 0.0919(2) -0.05907(13) 0.8721(2) 0.0389(8) Uani 1.00 1 d .
C(4) C 0.1752(2) -0.09583(14) 0.8449(2) 0.0450(9) Uani 1.00 1 d .
C(5) C 0.2097(2) -0.09310(13) 0.7518(2) 0.0436(8) Uani 1.00 1 d .
C(6) C 0.1597(2) -0.05514(12) 0.6835(2) 0.0330(7) Uani 1.00 1 d .
C(7) C -0.0411(2) 0.02444(12) 0.84016(18) 0.0283(6) Uani 1.00 1 d .
C(8) C -0.0030(2) 0.08166(12) 0.8694(2) 0.0345(7) Uani 1.00 1 d .
C(9) C -0.0768(2) 0.12639(13) 0.8915(2) 0.0403(8) Uani 1.00 1 d .
C(10) C -0.1872(2) 0.11474(14) 0.8900(2) 0.0430(8) Uani 1.00 1 d .
C(11) C -0.2218(2) 0.05637(14) 0.8708(2) 0.0398(8) Uani 1.00 1 d .
C(12) C -0.1507(2) 0.01059(13) 0.8447(2) 0.0333(7) Uani 1.00 1 d .
C(13) C 0.1172(2) 0.09358(16) 0.8812(2) 0.0511(10) Uani 1.00 1 d .
C(14) C -0.2672(3) 0.16406(19) 0.9089(3) 0.0693(13) Uani 1.00 1 d .
C(15) C -0.1920(2) -0.05227(16) 0.8244(2) 0.0498(9) Uani 1.00 1 d .
C(16) C 0.2107(2) -0.04885(13) 0.5879(2) 0.0341(7) Uani 1.00 1 d .
C(17) C 0.2093(2) -0.09650(16) 0.5204(2) 0.0464(9) Uani 1.00 1 d .
C(18) C 0.2714(2) -0.09200(17) 0.4393(2) 0.0504(9) Uani 1.00 1 d .
C(19) C 0.3364(2) -0.04224(16) 0.4239(2) 0.0417(8) Uani 1.00 1 d .
C(20) C 0.3380(2) 0.00441(14) 0.4906(2) 0.0385(8) Uani 1.00 1 d .
C(21) C 0.2768(2) 0.00215(12) 0.5736(2) 0.0315(7) Uani 1.00 1 d .
C(22) C 0.1473(3) -0.15433(19) 0.5366(4) 0.0816(15) Uani 1.00 1 d .
C(23) C 0.4054(3) -0.0394(2) 0.3375(2) 0.0617(12) Uani 1.00 1 d .
C(24) C 0.2927(2) 0.04987(13) 0.6497(2) 0.0352(7) Uani 1.00 1 d .
C(25) C 0.2488(2) 0.16456(12) 0.4849(2) 0.0338(7) Uani 1.00 1 d .
C(26) C 0.3553(2) 0.16575(13) 0.4516(2) 0.0366(7) Uani 1.00 1 d .
C(27) C 0.4363(3) 0.19599(17) 0.5061(2) 0.0570(11) Uani 1.00 1 d .
C(28) C 0.4177(4) 0.2264(2) 0.5884(3) 0.0743(14) Uani 1.00 1 d .
C(29) C 0.3128(4) 0.22712(17) 0.6186(2) 0.0724(13) Uani 1.00 1 d .
C(30) C 0.2254(3) 0.19713(13) 0.5689(2) 0.0477(9) Uani 1.00 1 d .
C(31) C 0.3817(2) 0.13938(14) 0.3555(2) 0.0361(7) Uani 1.00 1 d .
C(32) C 0.3462(2) 0.18308(16) 0.2750(2) 0.0479(9) Uani 1.00 1 d .
C(33) C 0.5010(2) 0.12239(19) 0.3449(2) 0.0559(11) Uani 1.00 1 d .
C(34) C 0.4785(11) 0.2645(6) 0.6664(10) 0.077(3) Uiso 0.40 1 d P
C(35) C 0.5202(8) 0.2629(4) 0.6414(7) 0.079(2) Uiso 0.60 1 d P
C(36) C 0.6136(6) 0.2723(3) 0.5883(5) 0.0638(18) Uiso 0.60 1 d P
C(37) C 0.5752(10) 0.2901(5) 0.6125(8) 0.064(2) Uiso 0.40 1 d P
C(38) C 0.5110(9) 0.2563(5) 0.7503(8) 0.060(2) Uiso 0.40 1 d P
C(39) C 0.4872(14) 0.2243(8) 0.7628(12) 0.057(3) Uiso 0.25 1 d P
C(40) C 0.5376(10) 0.2293(6) 0.7367(8) 0.057(2) Uiso 0.35 1 d P
C(41) C 0.1130(3) 0.20224(14) 0.6043(2) 0.0608(11) Uani 1.00 1 d .
C(42) C 0.0524(3) 0.25425(17) 0.5540(2) 0.0610(12) Uani 1.00 1 d .
C(43) C 0.1209(5) 0.2148(2) 0.7184(4) 0.0598(14) Uiso 0.67 1 d P
C(44) C 0.0622(10) 0.1963(5) 0.7008(9) 0.061(3) Uiso 0.33 1 d P
C(45) C 0.5484(7) -0.0534(4) 0.0259(7) 0.141(3) Uani 1.00 1 d .
C(46) C 0.5725(8) -0.0009(6) 0.0747(5) 0.164(4) Uani 1.00 1 d .
C(47) C 0.4760(8) -0.0556(4) -0.0489(7) 0.146(3) Uani 1.00 1 d .
C(48) C 0.5947(9) -0.1098(5) 0.0607(13) 0.130(5) Uani 0.50 1 d P
H(1) H 0.0695 -0.0602 0.9381 0.047 Uiso 1.00 1 c R
H(2) H 0.2096 -0.1235 0.8912 0.054 Uiso 1.00 1 c R
H(3) H 0.2700 -0.1181 0.7338 0.052 Uiso 1.00 1 c R
H(4) H -0.0506 0.1666 0.9084 0.048 Uiso 1.00 1 c R
H(5) H -0.2978 0.0468 0.8755 0.048 Uiso 1.00 1 c R
H(6) H 0.1420 0.0842 0.9468 0.062 Uiso 1.00 1 c R
H(7) H 0.1316 0.1359 0.8677 0.062 Uiso 1.00 1 c R
H(8) H 0.1552 0.0682 0.8367 0.062 Uiso 1.00 1 c R
H(9) H -0.2793 0.1658 0.9774 0.084 Uiso 1.00 1 c R
H(10) H -0.3351 0.1557 0.8736 0.083 Uiso 1.00 1 c R
H(11) H -0.2388 0.2026 0.8880 0.083 Uiso 1.00 1 c R
H(12) H -0.2115 -0.0563 0.7562 0.060 Uiso 1.00 1 c R
H(13) H -0.2551 -0.0597 0.8616 0.060 Uiso 1.00 1 c R
H(14) H -0.1360 -0.0814 0.8424 0.060 Uiso 1.00 1 c R
H(15) H 0.2689 -0.1246 0.3924 0.060 Uiso 1.00 1 c R
H(16) H 0.3827 0.0396 0.4799 0.046 Uiso 1.00 1 c R
H(17) H 0.1937 -0.1833 0.5711 0.099 Uiso 1.00 1 c R
H(18) H 0.1232 -0.1713 0.4748 0.099 Uiso 1.00 1 c R
H(19) H 0.0850 -0.1455 0.5742 0.099 Uiso 1.00 1 c R
H(20) H 0.4757 -0.0570 0.3539 0.075 Uiso 1.00 1 c R
H(21) H 0.4142 0.0024 0.3182 0.075 Uiso 1.00 1 c R
H(22) H 0.3707 -0.0621 0.2847 0.075 Uiso 1.00 1 c R
H(23) H 0.3286 0.0847 0.6229 0.042 Uiso 1.00 1 c R
H(24) H 0.2231 0.0621 0.6724 0.042 Uiso 1.00 1 c R
H(25) H 0.3370 0.0337 0.7031 0.042 Uiso 1.00 1 c R
H(26) H 0.5094 0.1954 0.4838 0.068 Uiso 1.00 1 c R
H(27) H 0.2979 0.2492 0.6770 0.087 Uiso 1.00 1 c R
H(28) H 0.3393 0.1027 0.3464 0.043 Uiso 1.00 1 c R
H(29) H 0.2723 0.1742 0.2534 0.058 Uiso 1.00 1 c R
H(30) H 0.3933 0.1786 0.2215 0.058 Uiso 1.00 1 c R
H(31) H 0.3506 0.2243 0.2991 0.058 Uiso 1.00 1 c R
H(32) H 0.5396 0.1568 0.3200 0.068 Uiso 1.00 1 c R
H(33) H 0.5056 0.0886 0.3007 0.068 Uiso 1.00 1 c R
H(34) H 0.5331 0.1111 0.4074 0.067 Uiso 1.00 1 c R
H(35) H 0.0632 0.2911 0.5913 0.074 Uiso 1.00 1 c R
H(36) H -0.0242 0.2447 0.5487 0.074 Uiso 1.00 1 c R
H(37) H 0.0792 0.2600 0.4901 0.074 Uiso 1.00 1 c R
H(38) H 0.5491 -0.1264 0.1093 0.155 Uiso 0.50 1 c R
H(39) H 0.6664 -0.1022 0.0892 0.155 Uiso 0.50 1 c R
H(40) H 0.5994 -0.1384 0.0081 0.155 Uiso 0.50 1 c R
H(41) H 0.069(3) 0.1648(18) 0.585(2) 0.065(11) Uiso 1.00 1 c .

loop_
_atom_site_aniso_label
_atom_site_aniso_U_11
_atom_site_aniso_U_22
_atom_site_aniso_U_33
_atom_site_aniso_U_12
_atom_site_aniso_U_13
_atom_site_aniso_U_23
Fe(1) 0.0248(2) 0.0256(2) 0.0282(2) -0.00247(14) 0.00711(14) 0.00169(14)
S(1) 0.0254(3) 0.0244(3) 0.0257(3) 0.0017(2) 0.0065(2) 0.0004(2)
S(2) 0.0288(3) 0.0282(3) 0.0366(3) -0.0039(2) 0.0085(2) 0.0040(2)
C(1) 0.0235(12) 0.0244(12) 0.0319(13) -0.0016(10) 0.0038(10) 0.0007(10)
C(2) 0.0277(13) 0.0293(13) 0.0311(14) -0.0002(10) 0.0028(10) 0.0013(11)
C(3) 0.0406(16) 0.0393(16) 0.0367(16) 0.0030(13) -0.0007(12) 0.0089(13)
C(4) 0.0382(17) 0.0406(17) 0.056(2) 0.0092(14) -0.0023(14) 0.0154(15)
C(5) 0.0312(15) 0.0367(16) 0.063(2) 0.0093(13) 0.0046(14) 0.0055(15)
C(6) 0.0243(13) 0.0287(13) 0.0464(17) 0.0014(11) 0.0073(11) -0.0017(12)
C(7) 0.0342(14) 0.0327(14) 0.0184(12) 0.0048(11) 0.0033(10) 0.0015(10)
C(8) 0.0444(16) 0.0350(15) 0.0245(13) -0.0011(12) 0.0071(11) 0.0016(11)
C(9) 0.060(2) 0.0317(15) 0.0293(15) 0.0026(14) 0.0049(13) -0.0018(11)
C(10) 0.054(2) 0.0460(18) 0.0287(15) 0.0185(15) 0.0001(13) -0.0041(13)
C(11) 0.0340(15) 0.0519(18) 0.0334(15) 0.0093(14) -0.0015(12) -0.0100(13)
C(12) 0.0341(15) 0.0408(15) 0.0249(13) 0.0033(12) 0.0015(11) -0.0056(11)
C(13) 0.051(2) 0.0487(19) 0.055(2) -0.0114(16) 0.0101(16) -0.0069(16)
C(14) 0.081(3) 0.063(2) 0.063(2) 0.036(2) -0.002(2) -0.016(2)
C(15) 0.0360(17) 0.056(2) 0.058(2) -0.0027(15) 0.0087(15) -0.0226(17)
C(16) 0.0189(12) 0.0405(15) 0.0430(16) 0.0069(11) 0.0044(11) -0.0064(13)
C(17) 0.0238(14) 0.0509(19) 0.065(2) 0.0020(13) 0.0081(14) -0.0226(16)
C(18) 0.0275(15) 0.065(2) 0.058(2) 0.0149(15) -0.0005(14) -0.0303(18)
C(19) 0.0336(16) 0.058(2) 0.0334(15) 0.0189(14) 0.0002(12) -0.0029(14)
C(20) 0.0395(16) 0.0439(17) 0.0324(15) 0.0132(13) 0.0037(12) 0.0059(13)
C(21) 0.0270(13) 0.0370(15) 0.0303(14) 0.0084(11) 0.0009(10) 0.0012(11)
C(22) 0.051(2) 0.065(2) 0.132(4) -0.018(2) 0.037(2) -0.055(2)
C(23) 0.062(2) 0.088(3) 0.0363(18) 0.027(2) 0.0134(16) -0.0047(18)
C(24) 0.0322(15) 0.0409(16) 0.0326(15) -0.0030(12) 0.0044(11) -0.0008(12)
C(25) 0.0482(17) 0.0246(13) 0.0288(14) -0.0057(12) 0.0040(12) 0.0011(11)
C(26) 0.0401(16) 0.0359(15) 0.0334(15) -0.0122(12) -0.0023(12) 0.0038(12)
C(27) 0.057(2) 0.060(2) 0.053(2) -0.0202(18) -0.0141(17) 0.0004(18)
C(28) 0.091(3) 0.077(2) 0.054(2) -0.028(2) -0.013(2) -0.009(2)
C(29) 0.148(4) 0.0378(19) 0.0305(18) -0.011(2) -0.005(2) -0.0116(15)
C(30) 0.083(2) 0.0275(14) 0.0341(16) -0.0043(15) 0.0157(16) 0.0031(12)
C(31) 0.0269(14) 0.0459(17) 0.0356(15) -0.0081(12) 0.0027(11) 0.0058(13)
C(32) 0.0473(19) 0.057(2) 0.0401(17) -0.0063(16) 0.0074(14) 0.0117(15)
C(33) 0.0298(16) 0.073(2) 0.065(2) -0.0028(16) 0.0076(15) 0.0131(19)
C(41) 0.102(3) 0.0279(16) 0.057(2) 0.0007(18) 0.044(2) -0.0001(15)
C(42) 0.064(2) 0.047(2) 0.073(2) -0.0127(18) 0.021(2) 0.0005(18)
C(45) 0.108(5) 0.176(8) 0.143(7) -0.069(6) 0.033(5) -0.007(7)
C(46) 0.163(8) 0.239(11) 0.088(5) -0.093(8) -0.018(4) 0.006(6)
C(47) 0.153(7) 0.169(8) 0.117(6) -0.017(7) 0.008(5) 0.035(6)
C(48) 0.075(7) 0.074(7) 0.237(18) -0.014(6) -0.017(9) -0.003(9)

loop_
_atom_type_symbol
_atom_type_description
_atom_type_scat_dispersion_real
_atom_type_scat_dispersion_imag
_atom_type_scat_source
C C 0.003 0.002
;
International Tables for Crystallography
(1992, Vol. C, Tables 4.2.6.8 and 6.1.1.4)
;
H H 0.000 0.000
;
International Tables for Crystallography
(1992, Vol. C, Table 6.1.1.4)
;
Fe Fe 0.346 0.844
;
International Tables for Crystallography
(1992, Vol. C, Tables 4.2.6.8 and 6.1.1.4)
;
S S 0.125 0.123
;
International Tables for Crystallography
(1992, Vol. C, Tables 4.2.6.8 and 6.1.1.4)
;

loop_
_geom_angle_atom_site_label_1
_geom_angle_atom_site_label_2
_geom_angle_atom_site_label_3
_geom_angle
_geom_angle_site_symmetry_1
_geom_angle_site_symmetry_3
S(1) Fe(1) S(1) 101.52(2) . 3_556
S(1) Fe(1) S(2) 122.16(3) . .
S(1) Fe(1) S(2) 111.92(2) 3_556 .
Fe(1) S(1) Fe(1) 78.48(2) . 3_556
Fe(1) S(1) C(1) 107.95(9) . .
Fe(1) S(1) C(1) 107.29(8) 3_556 .
Fe(1) S(2) C(25) 112.90(9) . .
S(1) C(1) C(2) 118.42(19) . .
S(1) C(1) C(6) 121.3(2) . .
C(2) C(1) C(6) 120.2(2) . .
C(1) C(2) C(3) 119.0(2) . .
C(1) C(2) C(7) 121.2(2) . .
C(3) C(2) C(7) 119.5(2) . .
C(2) C(3) C(4) 120.8(2) . .
C(3) C(4) C(5) 119.9(3) . .
C(4) C(5) C(6) 121.2(2) . .
C(1) C(6) C(5) 118.7(2) . .
C(1) C(6) C(16) 123.1(2) . .
C(5) C(6) C(16) 117.8(2) . .
C(2) C(7) C(8) 117.9(2) . .
C(2) C(7) C(12) 122.1(2) . .
C(8) C(7) C(12) 119.9(2) . .
C(7) C(8) C(9) 119.3(2) . .
C(7) C(8) C(13) 120.3(2) . .
C(9) C(8) C(13) 120.4(2) . .
C(8) C(9) C(10) 121.4(2) . .
C(9) C(10) C(11) 118.1(3) . .
C(9) C(10) C(14) 121.3(3) . .
C(11) C(10) C(14) 120.6(3) . .
C(10) C(11) C(12) 122.1(2) . .
C(7) C(12) C(11) 118.6(2) . .
C(7) C(12) C(15) 121.2(2) . .
C(11) C(12) C(15) 120.2(2) . .
C(6) C(16) C(17) 121.7(2) . .
C(6) C(16) C(21) 117.9(2) . .
C(17) C(16) C(21) 119.5(2) . .
C(16) C(17) C(18) 119.6(3) . .
C(16) C(17) C(22) 121.5(3) . .
C(18) C(17) C(22) 118.9(3) . .
C(17) C(18) C(19) 121.8(3) . .
C(18) C(19) C(20) 118.5(3) . .
C(18) C(19) C(23) 120.7(3) . .
C(20) C(19) C(23) 120.7(3) . .
C(19) C(20) C(21) 121.9(2) . .
C(16) C(21) C(20) 118.7(2) . .
C(16) C(21) C(24) 121.3(2) . .
C(20) C(21) C(24) 119.5(2) . .
S(2) C(25) C(26) 119.1(2) . .
S(2) C(25) C(30) 121.5(2) . .
C(26) C(25) C(30) 119.3(2) . .
C(25) C(26) C(27) 119.2(2) . .
C(25) C(26) C(31) 121.7(2) . .
C(27) C(26) C(31) 119.0(2) . .
C(26) C(27) C(28) 123.2(3) . .
C(27) C(28) C(29) 117.4(4) . .
C(27) C(28) C(34) 140.1(7) . .
C(27) C(28) C(35) 117.5(5) . .
C(29) C(28) C(34) 102.5(6) . .
C(29) C(28) C(35) 125.0(4) . .
C(28) C(29) C(30) 123.5(3) . .
C(25) C(30) C(29) 117.3(3) . .
C(25) C(30) C(41) 122.5(3) . .
C(29) C(30) C(41) 120.2(3) . .
C(26) C(31) C(32) 109.7(2) . .
C(26) C(31) C(33) 115.3(2) . .
C(32) C(31) C(33) 109.2(2) . .
C(28) C(34) C(35) 88.3(16) . .
C(28) C(34) C(37) 103.0(9) . .
C(28) C(34) C(38) 135.7(12) . .
C(28) C(34) C(39) 107.2(10) . .
C(28) C(34) C(40) 113.8(10) . .
C(35) C(34) C(38) 105.7(19) . .
C(35) C(34) C(39) 113.6(19) . .
C(35) C(34) C(40) 86.6(17) . .
C(37) C(34) C(38) 106.5(12) . .
C(37) C(34) C(39) 125.5(12) . .
C(37) C(34) C(40) 98.4(11) . .
C(28) C(35) C(34) 69.0(15) . .
C(28) C(35) C(36) 118.1(7) . .
C(28) C(35) C(37) 129.5(10) . .
C(28) C(35) C(38) 107.7(7) . .
C(28) C(35) C(40) 102.9(7) . .
C(34) C(35) C(36) 168.4(18) . .
C(34) C(35) C(37) 140(2) . .
C(34) C(35) C(38) 50.7(15) . .
C(34) C(35) C(40) 68.8(16) . .
C(36) C(35) C(38) 129.0(9) . .
C(36) C(35) C(40) 115.9(9) . .
C(37) C(35) C(38) 122.3(11) . .
C(37) C(35) C(40) 124.5(12) . .
C(34) C(37) C(36) 125.2(15) . .
C(35) C(37) C(36) 109.9(16) . .
C(34) C(38) C(39) 103.4(17) . .
C(34) C(38) C(40) 90.4(16) . .
C(35) C(38) C(39) 110.4(16) . .
C(35) C(38) C(40) 76.2(14) . .
C(39) C(38) C(40) 59.2(19) . .
C(34) C(39) C(38) 48.1(13) . .
C(34) C(39) C(40) 62.5(16) . .
C(38) C(39) C(40) 55.3(18) . .
C(34) C(40) C(38) 59.6(13) . .
C(34) C(40) C(39) 89.9(18) . .
C(35) C(40) C(38) 76.8(14) . .
C(35) C(40) C(39) 114.0(18) . .
C(38) C(40) C(39) 66(2) . .
C(30) C(41) C(42) 110.6(3) . .
C(30) C(41) C(43) 108.7(3) . .
C(30) C(41) C(44) 135.5(5) . .
C(42) C(41) C(43) 109.2(3) . .
C(42) C(41) C(44) 104.8(5) . .
C(41) C(43) C(44) 68.0(9) . .
C(41) C(44) C(43) 80.2(10) . .
C(46) C(45) C(47) 122.5(9) . .
C(46) C(45) C(48) 119.3(10) . .
C(47) C(45) C(48) 118.0(10) . .
C(45) C(46) C(47) 122.5(8) . 3_655
C(45) C(47) C(46) 115.0(9) . 3_655
C(2) C(3) H(1) 119.6 . .
C(4) C(3) H(1) 119.6 . .
C(3) C(4) H(2) 120.1 . .
C(5) C(4) H(2) 120.1 . .
C(4) C(5) H(3) 119.5 . .
C(6) C(5) H(3) 119.4 . .
C(8) C(9) H(4) 119.2 . .
C(10) C(9) H(4) 119.4 . .
C(10) C(11) H(5) 118.9 . .
C(12) C(11) H(5) 119.0 . .
C(8) C(13) H(6) 109.3 . .
C(8) C(13) H(7) 109.6 . .
C(8) C(13) H(8) 109.5 . .
H(6) C(13) H(7) 109.5 . .
H(6) C(13) H(8) 109.5 . .
H(7) C(13) H(8) 109.5 . .
C(10) C(14) H(9) 109.4 . .
C(10) C(14) H(10) 109.7 . .
C(10) C(14) H(11) 109.4 . .
H(9) C(14) H(10) 109.5 . .
H(9) C(14) H(11) 109.5 . .
H(10) C(14) H(11) 109.5 . .
C(12) C(15) H(12) 109.6 . .
C(12) C(15) H(13) 109.5 . .
C(12) C(15) H(14) 109.3 . .
H(12) C(15) H(13) 109.5 . .
H(12) C(15) H(14) 109.5 . .
H(13) C(15) H(14) 109.5 . .
C(17) C(18) H(15) 119.1 . .
C(19) C(18) H(15) 119.1 . .
C(19) C(20) H(16) 119.0 . .
C(21) C(20) H(16) 119.1 . .
C(17) C(22) H(17) 109.6 . .
C(17) C(22) H(18) 109.4 . .
C(17) C(22) H(19) 109.4 . .
H(17) C(22) H(18) 109.5 . .
H(17) C(22) H(19) 109.5 . .
H(18) C(22) H(19) 109.5 . .
C(19) C(23) H(20) 109.4 . .
C(19) C(23) H(21) 109.5 . .
C(19) C(23) H(22) 109.5 . .
H(20) C(23) H(21) 109.5 . .
H(20) C(23) H(22) 109.5 . .
H(21) C(23) H(22) 109.5 . .
C(21) C(24) H(23) 109.5 . .
C(21) C(24) H(24) 109.5 . .
C(21) C(24) H(25) 109.4 . .
H(23) C(24) H(24) 109.5 . .
H(23) C(24) H(25) 109.5 . .
H(24) C(24) H(25) 109.5 . .
C(26) C(27) H(26) 118.6 . .
C(28) C(27) H(26) 118.2 . .
C(28) C(29) H(27) 118.4 . .
C(30) C(29) H(27) 118.1 . .
C(26) C(31) H(28) 107.5 . .
C(32) C(31) H(28) 107.3 . .
C(33) C(31) H(28) 107.4 . .
C(31) C(32) H(29) 109.5 . .
C(31) C(32) H(30) 109.5 . .
C(31) C(32) H(31) 109.3 . .
H(29) C(32) H(30) 109.5 . .
H(29) C(32) H(31) 109.5 . .
H(30) C(32) H(31) 109.5 . .
C(31) C(33) H(32) 109.5 . .
C(31) C(33) H(33) 109.5 . .
C(31) C(33) H(34) 109.4 . .
H(32) C(33) H(33) 109.5 . .
H(32) C(33) H(34) 109.5 . .
H(33) C(33) H(34) 109.5 . .
C(30) C(41) H(41) 110(2) . .
C(42) C(41) H(41) 104(2) . .
C(43) C(41) H(41) 114(2) . .
C(44) C(41) H(41) 86(2) . .
C(41) C(42) H(35) 109.6 . .
C(41) C(42) H(36) 109.2 . .
C(41) C(42) H(37) 109.6 . .
H(35) C(42) H(36) 109.5 . .
H(35) C(42) H(37) 109.5 . .
H(36) C(42) H(37) 109.5 . .
C(45) C(48) H(38) 108.9 . .
C(45) C(48) H(39) 109.2 . .
C(45) C(48) H(40) 110.3 . .
H(38) C(48) H(39) 109.5 . .
H(38) C(48) H(40) 109.5 . .
H(39) C(48) H(40) 109.5 . .

loop_
_geom_bond_atom_site_label_1
_geom_bond_atom_site_label_2
_geom_bond_distance
_geom_bond_site_symmetry_2
Fe(1) S(1) 2.3694(7) .
Fe(1) S(1) 2.3888(7) 3_556
Fe(1) S(2) 2.2734(8) .
S(1) C(1) 1.799(2) .
S(2) C(25) 1.786(3) .
C(1) C(2) 1.404(3) .
C(1) C(6) 1.403(3) .
C(2) C(3) 1.393(4) .
C(2) C(7) 1.497(3) .
C(3) C(4) 1.378(4) .
C(4) C(5) 1.381(5) .
C(5) C(6) 1.390(4) .
C(6) C(16) 1.502(4) .
C(7) C(8) 1.401(3) .
C(7) C(12) 1.395(3) .
C(8) C(9) 1.389(4) .
C(8) C(13) 1.513(4) .
C(9) C(10) 1.390(4) .
C(10) C(11) 1.380(4) .
C(10) C(14) 1.503(5) .
C(11) C(12) 1.399(4) .
C(12) C(15) 1.501(4) .
C(16) C(17) 1.408(4) .
C(16) C(21) 1.411(4) .
C(17) C(18) 1.395(5) .
C(17) C(22) 1.512(5) .
C(18) C(19) 1.384(4) .
C(19) C(20) 1.384(4) .
C(19) C(23) 1.505(5) .
C(20) C(21) 1.408(4) .
C(21) C(24) 1.498(4) .
C(25) C(26) 1.418(4) .
C(25) C(30) 1.411(4) .
C(26) C(27) 1.397(4) .
C(26) C(31) 1.505(4) .
C(27) C(28) 1.355(5) .
C(28) C(29) 1.383(7) .
C(28) C(34) 1.538(15) .
C(28) C(35) 1.647(11) .
C(29) C(30) 1.420(6) .
C(30) C(41) 1.501(6) .
C(31) C(32) 1.525(4) .
C(31) C(33) 1.537(4) .
C(34) C(35) 0.636(18) .
C(34) C(37) 1.547(19) .
C(34) C(38) 1.227(18) .
C(34) C(39) 1.60(2) .
C(34) C(40) 1.423(19) .
C(35) C(36) 1.415(13) .
C(35) C(37) 1.004(16) .
C(35) C(38) 1.527(15) .
C(35) C(40) 1.523(16) .
C(36) C(37) 0.712(14) .
C(38) C(39) 0.79(2) .
C(38) C(40) 0.712(18) .
C(39) C(40) 0.74(2) .
C(41) C(42) 1.523(5) .
C(41) C(43) 1.606(7) .
C(41) C(44) 1.511(13) .
C(43) C(44) 0.859(14) .
C(45) C(46) 1.367(16) .
C(45) C(47) 1.340(14) .
C(45) C(48) 1.445(16) .
C(46) C(47) 1.422(17) 3_655
C(3) H(1) 0.970 .
C(4) H(2) 0.970 .
C(5) H(3) 0.970 .
C(9) H(4) 0.970 .
C(11) H(5) 0.970 .
C(13) H(6) 0.970 .
C(13) H(7) 0.970 .
C(13) H(8) 0.970 .
C(14) H(9) 0.970 .
C(14) H(10) 0.970 .
C(14) H(11) 0.970 .
C(15) H(12) 0.970 .
C(15) H(13) 0.970 .
C(15) H(14) 0.970 .
C(18) H(15) 0.970 .
C(20) H(16) 0.970 .
C(22) H(17) 0.970 .
C(22) H(18) 0.970 .
C(22) H(19) 0.970 .
C(23) H(20) 0.970 .
C(23) H(21) 0.970 .
C(23) H(22) 0.970 .
C(24) H(23) 0.970 .
C(24) H(24) 0.970 .
C(24) H(25) 0.970 .
C(27) H(26) 0.970 .
C(29) H(27) 0.970 .
C(31) H(28) 0.970 .
C(32) H(29) 0.970 .
C(32) H(30) 0.970 .
C(32) H(31) 0.970 .
C(33) H(32) 0.970 .
C(33) H(33) 0.970 .
C(33) H(34) 0.970 .
C(41) H(41) 1.02(3) .
C(42) H(35) 0.970 .
C(42) H(36) 0.970 .
C(42) H(37) 0.970 .
C(48) H(38) 0.970 .
C(48) H(39) 0.970 .
C(48) H(40) 0.970 .

loop_
_geom_contact_atom_site_label_1
_geom_contact_atom_site_label_2
_geom_contact_distance
_geom_contact_site_symmetry_2
C(14) C(42) 3.565(6) 4_455
C(42) C(14) 3.565(6) 4_554

loop_
_geom_torsion_atom_site_label_1
_geom_torsion_atom_site_label_2
_geom_torsion_atom_site_label_3
_geom_torsion_atom_site_label_4
_geom_torsion
_geom_torsion_site_symmetry_1
_geom_torsion_site_symmetry_3
_geom_torsion_site_symmetry_4
S(1) Fe(1) S(1) C(1) 105.43(9) . 3_556 3_556
S(1) Fe(1) S(1) C(1) 104.64(9) 3_556 . .
S(1) Fe(1) S(2) C(25) 73.63(11) . . .
S(2) Fe(1) S(1) Fe(1) 125.33(3) . . 3_556
S(2) Fe(1) S(1) C(1) -130.03(9) . . .
S(1) Fe(1) S(2) C(25) -165.89(11) 3_556 . .
S(2) Fe(1) S(1) Fe(1) -131.88(2) . 3_556 3_556
S(2) Fe(1) S(1) C(1) -26.45(10) . 3_556 3_556
Fe(1) S(1) C(1) C(2) 166.13(18) . . .
Fe(1) S(1) C(1) C(6) -10.2(2) . . .
Fe(1) S(1) C(1) C(2) -110.7(2) 3_556 . .
Fe(1) S(1) C(1) C(6) 73.0(2) 3_556 . .
Fe(1) S(2) C(25) C(26) 104.6(2) . . .
Fe(1) S(2) C(25) C(30) -77.9(2) . . .
S(1) C(1) C(2) C(3) 178.7(2) . . .
S(1) C(1) C(2) C(7) -7.7(3) . . .
S(1) C(1) C(6) C(5) -178.7(2) . . .
S(1) C(1) C(6) C(16) 7.7(3) . . .
C(2) C(1) C(6) C(5) 5.0(4) . . .
C(2) C(1) C(6) C(16) -168.5(2) . . .
C(6) C(1) C(2) C(3) -5.0(4) . . .
C(6) C(1) C(2) C(7) 168.7(2) . . .
C(1) C(2) C(3) C(4) 1.3(4) . . .
C(1) C(2) C(7) C(8) -84.3(3) . . .
C(1) C(2) C(7) C(12) 96.4(3) . . .
C(3) C(2) C(7) C(8) 89.3(3) . . .
C(3) C(2) C(7) C(12) -90.0(3) . . .
C(7) C(2) C(3) C(4) -172.4(2) . . .
C(2) C(3) C(4) C(5) 2.2(4) . . .
C(3) C(4) C(5) C(6) -2.1(4) . . .
C(4) C(5) C(6) C(1) -1.5(4) . . .
C(4) C(5) C(6) C(16) 172.4(2) . . .
C(1) C(6) C(16) C(17) -115.9(3) . . .
C(1) C(6) C(16) C(21) 75.1(3) . . .
C(5) C(6) C(16) C(17) 70.6(3) . . .
C(5) C(6) C(16) C(21) -98.5(3) . . .
C(2) C(7) C(8) C(9) 173.1(2) . . .
C(2) C(7) C(8) C(13) -9.9(3) . . .
C(2) C(7) C(12) C(11) -175.4(2) . . .
C(2) C(7) C(12) C(15) 6.0(4) . . .
C(8) C(7) C(12) C(11) 5.4(3) . . .
C(8) C(7) C(12) C(15) -173.2(2) . . .
C(12) C(7) C(8) C(9) -7.7(3) . . .
C(12) C(7) C(8) C(13) 169.4(2) . . .
C(7) C(8) C(9) C(10) 3.2(4) . . .
C(13) C(8) C(9) C(10) -173.9(2) . . .
C(8) C(9) C(10) C(11) 3.5(4) . . .
C(8) C(9) C(10) C(14) -176.7(3) . . .
C(9) C(10) C(11) C(12) -5.8(4) . . .
C(14) C(10) C(11) C(12) 174.3(3) . . .
C(10) C(11) C(12) C(7) 1.4(4) . . .
C(10) C(11) C(12) C(15) -179.92(19) . . .
C(6) C(16) C(17) C(18) -170.4(2) . . .
C(6) C(16) C(17) C(22) 5.9(4) . . .
C(6) C(16) C(21) C(20) 170.6(2) . . .
C(6) C(16) C(21) C(24) -2.2(3) . . .
C(17) C(16) C(21) C(20) 1.3(4) . . .
C(17) C(16) C(21) C(24) -171.5(2) . . .
C(21) C(16) C(17) C(18) -1.5(4) . . .
C(21) C(16) C(17) C(22) 174.8(3) . . .
C(16) C(17) C(18) C(19) 1.3(4) . . .
C(22) C(17) C(18) C(19) -175.1(3) . . .
C(17) C(18) C(19) C(20) -0.9(4) . . .
C(17) C(18) C(19) C(23) 178.0(3) . . .
C(18) C(19) C(20) C(21) 0.8(4) . . .
C(23) C(19) C(20) C(21) -178.1(2) . . .
C(19) C(20) C(21) C(16) -1.0(4) . . .
C(19) C(20) C(21) C(24) 171.9(2) . . .
S(2) C(25) C(26) C(27) -178.5(2) . . .
S(2) C(25) C(26) C(31) 6.2(3) . . .
S(2) C(25) C(30) C(29) 179.4(2) . . .
S(2) C(25) C(30) C(41) -2.5(4) . . .
C(26) C(25) C(30) C(29) -3.2(4) . . .
C(26) C(25) C(30) C(41) 175.0(2) . . .
C(30) C(25) C(26) C(27) 4.0(4) . . .
C(30) C(25) C(26) C(31) -171.3(2) . . .
C(25) C(26) C(27) C(28) -2.4(5) . . .
C(25) C(26) C(31) C(32) 77.9(3) . . .
C(25) C(26) C(31) C(33) -158.2(2) . . .
C(27) C(26) C(31) C(32) -97.4(3) . . .
C(27) C(26) C(31) C(33) 26.5(4) . . .
C(31) C(26) C(27) C(28) 173.1(3) . . .
C(26) C(27) C(28) C(29) -0.1(4) . . .
C(26) C(27) C(28) C(34) -179.2(9) . . .
C(26) C(27) C(28) C(35) -176.8(4) . . .
C(27) C(28) C(29) C(30) 1.0(6) . . .
C(27) C(28) C(34) C(35) 6(2) . . .
C(27) C(28) C(34) C(37) 25.6(14) . . .
C(27) C(28) C(34) C(38) -105.3(18) . . .
C(27) C(28) C(34) C(39) -108.5(11) . . .
C(27) C(28) C(34) C(40) -79.8(14) . . .
C(27) C(28) C(35) C(34) -175.9(15) . . .
C(27) C(28) C(35) C(36) 14.2(9) . . .
C(27) C(28) C(35) C(37) 45.6(15) . . .
C(27) C(28) C(35) C(38) -142.5(6) . . .
C(27) C(28) C(35) C(40) -114.9(7) . . .
C(29) C(28) C(34) C(35) -173.5(14) . . .
C(29) C(28) C(34) C(37) -153.6(7) . . .
C(29) C(28) C(34) C(38) 75.5(18) . . .
C(29) C(28) C(34) C(39) 72.3(10) . . .
C(29) C(28) C(34) C(40) 101.0(11) . . .
C(34) C(28) C(29) C(30) -179.6(5) . . .
C(29) C(28) C(35) C(34) 7.8(17) . . .
C(29) C(28) C(35) C(36) -162.1(6) . . .
C(29) C(28) C(35) C(37) -130.8(13) . . .
C(29) C(28) C(35) C(38) 41.2(9) . . .
C(29) C(28) C(35) C(40) 68.7(8) . . .
C(35) C(28) C(29) C(30) 177.3(5) . . .
C(34) C(28) C(35) C(36) -170(2) . . .
C(34) C(28) C(35) C(37) -139(2) . . .
C(34) C(28) C(35) C(38) 33.4(15) . . .
C(34) C(28) C(35) C(40) 61.0(16) . . .
C(35) C(28) C(34) C(37) 19.9(12) . . .
C(35) C(28) C(34) C(38) -111(2) . . .
C(35) C(28) C(34) C(39) -114(2) . . .
C(35) C(28) C(34) C(40) -85.5(18) . . .
C(28) C(29) C(30) C(25) 0.7(5) . . .
C(28) C(29) C(30) C(41) -177.5(3) . . .
C(25) C(30) C(41) C(42) -85.1(3) . . .
C(25) C(30) C(41) C(43) 155.1(3) . . .
C(25) C(30) C(41) C(44) 134.5(7) . . .
C(29) C(30) C(41) C(42) 93.0(3) . . .
C(29) C(30) C(41) C(43) -26.8(4) . . .
C(29) C(30) C(41) C(44) -47.4(8) . . .
C(28) C(34) C(35) C(36) 130(8) . . .
C(28) C(34) C(35) C(37) 127(2) . . .
C(28) C(34) C(35) C(38) -137.3(15) . . .
C(28) C(34) C(35) C(40) -114.0(9) . . .
C(28) C(34) C(37) C(35) -55(2) . . .
C(28) C(34) C(37) C(36) -56.0(19) . . .
C(28) C(34) C(38) C(35) 104(2) . . .
C(28) C(34) C(38) C(39) -6(2) . . .
C(28) C(34) C(38) C(40) 52(2) . . .
C(28) C(34) C(39) C(38) 175.3(19) . . .
C(28) C(34) C(39) C(40) 108.6(18) . . .
C(28) C(34) C(40) C(35) 86.6(17) . . .
C(28) C(34) C(40) C(38) -143.1(18) . . .
C(28) C(34) C(40) C(39) -81.7(19) . . .
C(35) C(34) C(37) C(36) -1(2) . . .
C(37) C(34) C(35) C(28) -127(2) . . .
C(37) C(34) C(35) C(36) 2(5) . . .
C(37) C(34) C(35) C(38) 96(2) . . .
C(37) C(34) C(35) C(40) 119(2) . . .
C(35) C(34) C(38) C(39) -111(2) . . .
C(35) C(34) C(38) C(40) -52(2) . . .
C(38) C(34) C(35) C(28) 137.3(15) . . .
C(38) C(34) C(35) C(36) -93(9) . . .
C(38) C(34) C(35) C(37) -96(2) . . .
C(38) C(34) C(35) C(40) 23.4(10) . . .
C(35) C(34) C(39) C(38) 79(2) . . .
C(35) C(34) C(39) C(40) 13(2) . . .
C(39) C(34) C(35) C(28) 108.1(15) . . .
C(39) C(34) C(35) C(36) -122(8) . . .
C(39) C(34) C(35) C(37) -125(2) . . .
C(39) C(34) C(35) C(38) -29.2(10) . . .
C(39) C(34) C(35) C(40) -5.9(11) . . .
C(35) C(34) C(40) C(38) 130(2) . . .
C(35) C(34) C(40) C(39) -168(2) . . .
C(40) C(34) C(35) C(28) 114.0(9) . . .
C(40) C(34) C(35) C(36) -116(8) . . .
C(40) C(34) C(35) C(37) -119(2) . . .
C(40) C(34) C(35) C(38) -23.4(10) . . .
C(37) C(34) C(38) C(35) -25.6(13) . . .
C(37) C(34) C(38) C(39) -136.2(18) . . .
C(37) C(34) C(38) C(40) -77.9(17) . . .
C(38) C(34) C(37) C(35) 92(3) . . .
C(38) C(34) C(37) C(36) 90.5(19) . . .
C(37) C(34) C(39) C(38) 55(2) . . .
C(37) C(34) C(39) C(40) -12(2) . . .
C(39) C(34) C(37) C(35) 68(3) . . .
C(39) C(34) C(37) C(36) 67(2) . . .
C(37) C(34) C(40) C(35) -21.6(12) . . .
C(37) C(34) C(40) C(38) 108.7(17) . . .
C(37) C(34) C(40) C(39) 170.1(18) . . .
C(40) C(34) C(37) C(35) 62(2) . . .
C(40) C(34) C(37) C(36) 60.9(19) . . .
C(38) C(34) C(39) C(40) -67(2) . . .
C(39) C(34) C(38) C(35) 111(2) . . .
C(39) C(34) C(38) C(40) 58(2) . . .
C(38) C(34) C(40) C(35) -130(2) . . .
C(38) C(34) C(40) C(39) 61(2) . . .
C(40) C(34) C(38) C(35) 52(2) . . .
C(40) C(34) C(38) C(39) -58(2) . . .
C(39) C(34) C(40) C(35) 168(2) . . .
C(39) C(34) C(40) C(38) -61(2) . . .
C(40) C(34) C(39) C(38) 67(2) . . .
C(28) C(35) C(36) C(37) 122.1(17) . . .
C(28) C(35) C(37) C(34) 105(3) . . .
C(28) C(35) C(37) C(36) -75.7(19) . . .
C(28) C(35) C(38) C(34) -41.6(18) . . .
C(28) C(35) C(38) C(39) 34.7(19) . . .
C(28) C(35) C(38) C(40) 83.8(15) . . .
C(28) C(35) C(40) C(34) -61.1(15) . . .
C(28) C(35) C(40) C(38) -103.6(14) . . .
C(28) C(35) C(40) C(39) -48(2) . . .
C(34) C(35) C(36) C(37) -3(7) . . .
C(34) C(35) C(37) C(36) 179(2) . . .
C(34) C(35) C(38) C(39) 76(2) . . .
C(34) C(35) C(38) C(40) 125(2) . . .
C(34) C(35) C(40) C(38) -43(2) . . .
C(34) C(35) C(40) C(39) 13(2) . . .
C(36) C(35) C(37) C(34) -179(2) . . .
C(36) C(35) C(38) C(34) 165(2) . . .
C(36) C(35) C(38) C(39) -118.6(19) . . .
C(36) C(35) C(38) C(40) -69.5(17) . . .
C(38) C(35) C(36) C(37) -86.9(19) . . .
C(36) C(35) C(40) C(34) 168(2) . . .
C(36) C(35) C(40) C(38) 126.0(15) . . .
C(36) C(35) C(40) C(39) -178.8(18) . . .
C(40) C(35) C(36) C(37) -115.1(18) . . .
C(37) C(35) C(38) C(34) 131(2) . . .
C(37) C(35) C(38) C(39) -153(2) . . .
C(37) C(35) C(38) C(40) -103.5(18) . . .
C(38) C(35) C(37) C(34) -66(2) . . .
C(38) C(35) C(37) C(36) 113.4(16) . . .
C(37) C(35) C(40) C(34) 137(2) . . .
C(37) C(35) C(40) C(38) 94.7(19) . . .
C(37) C(35) C(40) C(39) 150(2) . . .
C(40) C(35) C(37) C(34) -98(3) . . .
C(40) C(35) C(37) C(36) 81.0(18) . . .
C(38) C(35) C(40) C(34) 43(2) . . .
C(38) C(35) C(40) C(39) 55(2) . . .
C(40) C(35) C(38) C(34) -125(2) . . .
C(40) C(35) C(38) C(39) -49(2) . . .
C(35) C(36) C(37) C(34) 0.3(7) . . .
C(34) C(38) C(39) C(40) 82.4(18) . . .
C(34) C(38) C(40) C(35) 19.1(9) . . .
C(34) C(38) C(40) C(39) -105.4(18) . . .
C(35) C(38) C(39) C(34) -23.6(9) . . .
C(35) C(38) C(39) C(40) 58.8(17) . . .
C(35) C(38) C(40) C(34) -19.1(9) . . .
C(35) C(38) C(40) C(39) -124.4(17) . . .
C(39) C(38) C(40) C(34) 105.4(18) . . .
C(39) C(38) C(40) C(35) 124.4(17) . . .
C(40) C(38) C(39) C(34) -82.4(18) . . .
C(34) C(39) C(40) C(35) -5.3(10) . . .
C(34) C(39) C(40) C(38) 56.2(14) . . .
C(38) C(39) C(40) C(34) -56.2(14) . . .
C(38) C(39) C(40) C(35) -61.5(17) . . .
C(30) C(41) C(43) C(44) -152.0(10) . . .
C(30) C(41) C(44) C(43) 39.3(13) . . .
C(42) C(41) C(43) C(44) 87.3(10) . . .
C(42) C(41) C(44) C(43) -102.6(9) . . .
C(46) C(45) C(47) C(46) 1.1(15) . . 3_655
C(47) C(45) C(46) C(47) -1.2(15) . . 3_655
C(48) C(45) C(46) C(47) -175.4(10) . . 3_655
C(48) C(45) C(47) C(46) 175.4(10) . . 3_655
C(45) C(46) C(47) C(45) 1.1(14) . 3_655 3_655
